data_1006013
loop_
_publ_author_name
'Paulus, E F'
'Yehia, I'
'Fuess, H'
'Rodriguez, J'
'Vogt, T'
'Stroebel, J'
'Klauda, M'
'Saemann-Ischenko, G'

_publ_section_title
;
Crystal structure refinement of Nd~2-x~Ce~x~CuO~4~ (x=.05-.30) by x-ray
(295K) and neutron (1.5K) powder diffraction
;
_journal_coden_ASTM SSCOA4
_journal_issue 11
_journal_name_full 'Solid State Communications'
_journal_page_first 791
_journal_page_last 795
_journal_paper_doi 10.1016/0038-1098(90)90172-8
_journal_volume 73
_journal_year 1990
_chemical_formula_structural 'Nd1.85 Ce.15 Cu O4'
_chemical_formula_sum 'Ce0.15 Cu Nd1.85 O4'
_chemical_name_systematic
;
Neodymium cerium copper oxide (1.85/.15/1/4)
;
_space_group_IT_number 139
_symmetry_cell_setting tetragonal
_symmetry_Int_Tables_number 139
_symmetry_space_group_name_Hall '-I 4 2'
_symmetry_space_group_name_H-M 'I 4/m m m'
_cell_angle_alpha 90
_cell_angle_beta 90
_cell_angle_gamma 90
_cell_formula_units_Z 2
_cell_length_a 3.94224(3)
_cell_length_b 3.94224(3)
_cell_length_c 12.0603(1)
_cell_volume 187.4
_refine_ls_R_factor_all 0.129
_cod_original_formula_sum 'Ce.15 Cu Nd1.85 O4'
_cod_database_code 1006013

loop_
_symmetry_equiv_pos_as_xyz
x,y,z
-x,-y,z
-x,y,z
x,-y,z
-y,x,z
y,-x,z
y,x,z
-y,-x,z
-x,-y,-z
x,y,-z
x,-y,-z
-x,y,-z
y,-x,-z
-y,x,-z
-y,-x,-z
y,x,-z
1/2+x,1/2+y,1/2+z
1/2-x,1/2-y,1/2+z
1/2-x,1/2+y,1/2+z
1/2+x,1/2-y,1/2+z
1/2-y,1/2+x,1/2+z
1/2+y,1/2-x,1/2+z
1/2+y,1/2+x,1/2+z
1/2-y,1/2-x,1/2+z
1/2-x,1/2-y,1/2-z
1/2+x,1/2+y,1/2-z
1/2+x,1/2-y,1/2-z
1/2-x,1/2+y,1/2-z
1/2+y,1/2-x,1/2-z
1/2-y,1/2+x,1/2-z
1/2-y,1/2-x,1/2-z
1/2+y,1/2+x,1/2-z

loop_
_atom_site_aniso_label
_atom_site_aniso_U_11
_atom_site_aniso_U_12
_atom_site_aniso_U_13
_atom_site_aniso_U_22
_atom_site_aniso_U_23
_atom_site_aniso_U_33
Nd1 0.0045(4) 0. 0. 0.0045 0. 0.0001
Ce1 0.0045(4) 0. 0. 0.0045 0. 0.0001
Cu1 0.0059(6) 0. 0. 0.0059 0. 0.001(1)
O1 0.0081 0. 0. 0.0086 0. 0.0013(1)
O2 0.0078 0. 0. 0.0078 0. 0.001

loop_
_atom_site_label
_atom_site_type_symbol
_atom_site_symmetry_multiplicity
_atom_site_Wyckoff_symbol
_atom_site_fract_x
_atom_site_fract_y
_atom_site_fract_z
_atom_site_occupancy
_atom_site_attached_hydrogens
_atom_site_calc_flag
Nd1 Nd3+ 4 e 0. 0. 0.3527(1) 0.925 0 d
Ce1 Ce3+ 4 e 0. 0. 0.3527(1) 0.075 0 d
Cu1 Cu2+ 2 a 0. 0. 0. 1. 0 d
O1 O2- 4 c 0. 0.5 0. 1. 0 d
O2 O2- 4 d 0. 0.5 0.25 1. 0 d

loop_
_atom_type_symbol
_atom_type_oxidation_number
Nd3+ 3.000
Ce3+ 3.000
Cu2+ 2.000
O2- -2.000
